data_2019494
loop_
_publ_author_name
'Yu, Cai-Xia'
'Zhao, Feng'
'Zhou, Min'
'Zhi, Dan-Feng'
'Liu, Lei-Lei'

_publ_section_title
;
 A three-dimensional Zn^II^ coordination framework:
 poly[[\m~2~-(<i>E</i>)-1,2-bis(pyridin-4-yl)ethene][\m~4~-(<i>E</i>)-2,2'-(diazene-1,2-diyl)dibenzoato][\m~2~-(<i>E</i>)-2,2'-(diazene-1,2-diyl)dibenzoato]dizinc(II)]
;
_journal_coeditor_code YP3058
_journal_issue 3
_journal_name_full 'Acta Crystallographica Section C'
_journal_page_first 277
_journal_page_last 280
_journal_paper_doi 10.1107/S2053229614001077
_journal_volume 70
_journal_year 2014
_chemical_formula_iupac '[Zn (C14 H8 N2 O4)2 (C12 H10 N2)]'
_chemical_formula_moiety 'C20 H13 N3 O4 Zn'
_chemical_formula_sum 'C20 H13 N3 O4 Zn'
_chemical_formula_weight 424.70
_chemical_name_systematic
Poly[[\m~2~-(<i>E</i>)-1,2-bis(pyridin-4-yl)ethene][\m~4~-(<i>E</i>)-2,2'-(diazene-1,2-diyl)dibenzoato][\m~2~-(<i>E</i>)-2,2'-(diazene-1,2-diyl)dibenzoato]dizinc(II)]
_space_group_crystal_system triclinic
_space_group_IT_number 2
_space_group_name_Hall '-P 1'
_space_group_name_H-M_alt 'P -1'
_symmetry_space_group_name_Hall '-P 1'
_symmetry_space_group_name_H-M 'P -1'
_atom_sites_solution_hydrogens geom
_atom_sites_solution_primary direct
_atom_sites_solution_secondary difmap
_audit_creation_method SHELXL2013
_cell_angle_alpha 93.81(3)
_cell_angle_beta 105.48(3)
_cell_angle_gamma 114.03(3)
_cell_formula_units_Z 2
_cell_length_a 8.1153(16)
_cell_length_b 9.3797(19)
_cell_length_c 13.350(3)
_cell_measurement_reflns_used 1231
_cell_measurement_temperature 296(2)
_cell_measurement_theta_max 23.78
_cell_measurement_theta_min 2.43
_cell_volume 876.6(4)
_computing_cell_refinement 'SAINT (Bruker, 2003)'
_computing_data_collection 'APEX2 (Bruker, 2005)'
_computing_data_reduction 'SAINT (Bruker, 2003)'
_computing_molecular_graphics
;
XP (Sheldrick, 2008) and DIAMOND (Brandenburg, 1999)
;
_computing_publication_material
;
SHELXL2013 (Sheldrick, 2008) and PLATON (Spek, 2009)
;
_computing_structure_refinement 'SHELXL2013 (Sheldrick, 2008)'
_computing_structure_solution 'SHELXS2013 (Sheldrick, 2008)'
_diffrn_ambient_temperature 296(2)
_diffrn_measured_fraction_theta_full 0.996
_diffrn_measured_fraction_theta_max 0.984
_diffrn_measurement_device_type 'Bruker APEXII CCD area-detector'
_diffrn_measurement_method '\f and \w'
_diffrn_radiation_type MoK\a
_diffrn_radiation_wavelength 0.71073
_diffrn_reflns_av_R_equivalents 0.0465
_diffrn_reflns_limit_h_max 10
_diffrn_reflns_limit_h_min -7
_diffrn_reflns_limit_k_max 12
_diffrn_reflns_limit_k_min -12
_diffrn_reflns_limit_l_max 17
_diffrn_reflns_limit_l_min -17
_diffrn_reflns_number 7799
_diffrn_reflns_theta_full 25.242
_diffrn_reflns_theta_max 28.392
_diffrn_reflns_theta_min 1.615
_exptl_absorpt_coefficient_mu 1.434
_exptl_absorpt_correction_T_max 0.806
_exptl_absorpt_correction_T_min 0.773
_exptl_absorpt_correction_type multi-scan
_exptl_absorpt_process_details '(SADABS; Bruker, 2003)'
_exptl_crystal_colour pink
_exptl_crystal_density_diffrn 1.609
_exptl_crystal_density_method 'not measured'
_exptl_crystal_description block
_exptl_crystal_F_000 432
_exptl_crystal_size_max 0.300
_exptl_crystal_size_mid 0.150
_exptl_crystal_size_min 0.150
_refine_diff_density_max 0.423
_refine_diff_density_min -0.495
_refine_ls_extinction_method none
_refine_ls_goodness_of_fit_ref 1.002
_refine_ls_hydrogen_treatment constr
_refine_ls_matrix_type full
_refine_ls_number_parameters 253
_refine_ls_number_reflns 4330
_refine_ls_number_restraints 0
_refine_ls_restrained_S_all 1.002
_refine_ls_R_factor_all 0.0841
_refine_ls_R_factor_gt 0.0484
_refine_ls_shift/su_max 0.000
_refine_ls_shift/su_mean 0.000
_refine_ls_structure_factor_coef Fsqd
_refine_ls_weighting_details 'w = 1/[\s^2^(Fo^2^)+(0.0443P)^2^] where P=(Fo^2^+2Fc^2^)/3'
_refine_ls_weighting_scheme calc
_refine_ls_wR_factor_gt 0.0960
_refine_ls_wR_factor_ref 0.1109
_reflns_number_gt 2925
_reflns_number_total 4330
_reflns_threshold_expression I>2\s(I)
_cod_data_source_file yp3058sup1.cf
_cod_data_source_block I
_cod_database_code 2019494
_cod_database_fobs_code 2019494
_shelx_space_group_comment
;
The symmetry employed for this shelxl refinement is uniquely defined by the
following loop, which should always be used as a source of symmetry information
in preference to the above space-group names. They are only intended as
comments.
;
_shelx_estimated_absorpt_t_min 0.673
_shelx_estimated_absorpt_t_max 0.814
_shelxl_version_number 20.13

loop_
_space_group_symop_operation_xyz
'x, y, z'
'-x, -y, -z'

loop_
_atom_site_type_symbol
_atom_site_label
_atom_site_fract_x
_atom_site_fract_y
_atom_site_fract_z
_atom_site_U_iso_or_equiv
_atom_site_adp_type
_atom_site_calc_flag
_atom_site_occupancy
Zn Zn1 0.38309(5) 0.45236(5) 0.33718(3) 0.03066(13) Uani d 1
C C1 0.3888(4) 0.6644(3) 0.5065(3) 0.0272(7) Uani d 1
C C2 0.3073(4) 0.7622(4) 0.5506(2) 0.0275(7) Uani d 1
C C3 0.4283(5) 0.9177(4) 0.6029(3) 0.0410(9) Uani d 1
H H3 0.5590 0.9539 0.6179 0.049 Uiso calc 1
C C4 0.3601(6) 1.0208(4) 0.6334(3) 0.0487(10) Uani d 1
H H4 0.4444 1.1242 0.6699 0.058 Uiso calc 1
C C5 0.1661(5) 0.9692(4) 0.6093(3) 0.0424(9) Uani d 1
H H5 0.1191 1.0387 0.6279 0.051 Uiso calc 1
C C6 0.0421(5) 0.8145(4) 0.5576(3) 0.0375(8) Uani d 1
H H6 -0.0886 0.7803 0.5408 0.045 Uiso calc 1
C C7 0.1110(4) 0.7100(4) 0.5306(2) 0.0266(7) Uani d 1
C C8 0.6038(5) 0.5271(4) 0.2250(3) 0.0319(7) Uani d 1
C C9 0.7638(4) 0.6074(4) 0.1808(3) 0.0295(7) Uani d 1
C C10 0.9440(5) 0.7020(4) 0.2511(3) 0.0378(8) Uani d 1
H H10 0.9597 0.7287 0.3225 0.045 Uiso calc 1
C C11 1.1019(5) 0.7576(4) 0.2169(3) 0.0454(9) Uani d 1
H H11 1.2224 0.8207 0.2654 0.054 Uiso calc 1
C C12 1.0812(5) 0.7200(5) 0.1120(3) 0.0482(10) Uani d 1
H H12 1.1878 0.7565 0.0896 0.058 Uiso calc 1
C C13 0.9028(5) 0.6281(4) 0.0392(3) 0.0403(9) Uani d 1
H H13 0.8886 0.6020 -0.0320 0.048 Uiso calc 1
C C14 0.7439(4) 0.5748(4) 0.0737(3) 0.0301(7) Uani d 1
C C15 -0.0319(4) 0.3288(4) 0.2245(3) 0.0312(7) Uani d 1
H H15 -0.0138 0.4227 0.2638 0.037 Uiso calc 1
C C16 -0.2094(4) 0.2310(4) 0.1563(3) 0.0335(8) Uani d 1
H H16 -0.3077 0.2606 0.1488 0.040 Uiso calc 1
C C17 -0.2445(4) 0.0881(4) 0.0979(3) 0.0315(7) Uani d 1
C C18 -0.0903(5) 0.0506(4) 0.1155(3) 0.0362(8) Uani d 1
H H18 -0.1071 -0.0460 0.0809 0.043 Uiso calc 1
C C19 0.0861(5) 0.1564(4) 0.1839(3) 0.0339(8) Uani d 1
H H19 0.1871 0.1300 0.1930 0.041 Uiso calc 1
C C20 -0.4296(4) -0.0189(4) 0.0195(3) 0.0361(8) Uani d 1
H H20 -0.4493 -0.1217 -0.0047 0.043 Uiso calc 1
N N1 -0.0272(3) 0.5499(3) 0.4831(2) 0.0293(6) Uani d 1
N N2 0.5638(4) 0.4837(3) -0.0072(2) 0.0339(7) Uani d 1
N N3 0.1184(3) 0.2957(3) 0.2378(2) 0.0290(6) Uani d 1
O O1 0.3036(3) 0.5906(3) 0.41223(18) 0.0339(5) Uani d 1
O O2 0.5448(3) 0.6719(3) 0.56363(19) 0.0360(6) Uani d 1
O O3 0.5075(3) 0.3813(3) 0.1989(2) 0.0435(6) Uani d 1
O O4 0.5838(3) 0.6125(3) 0.2938(2) 0.0452(6) Uani d 1

loop_
_atom_site_aniso_label
_atom_site_aniso_U_11
_atom_site_aniso_U_22
_atom_site_aniso_U_33
_atom_site_aniso_U_12
_atom_site_aniso_U_13
_atom_site_aniso_U_23
Zn1 0.0231(2) 0.0353(2) 0.0287(2) 0.01081(16) 0.00582(16) -0.00039(16)
C1 0.0198(16) 0.0238(16) 0.0347(19) 0.0056(13) 0.0102(14) 0.0071(14)
C2 0.0238(16) 0.0305(16) 0.0263(17) 0.0120(13) 0.0060(13) 0.0027(13)
C3 0.0309(19) 0.0350(19) 0.049(2) 0.0111(16) 0.0084(17) -0.0028(17)
C4 0.050(2) 0.0276(19) 0.055(3) 0.0116(17) 0.009(2) -0.0084(17)
C5 0.049(2) 0.0351(19) 0.048(2) 0.0233(18) 0.0162(19) 0.0024(17)
C6 0.0322(19) 0.041(2) 0.044(2) 0.0196(16) 0.0143(17) 0.0102(17)
C7 0.0256(16) 0.0281(16) 0.0242(17) 0.0107(13) 0.0075(13) 0.0039(13)
C8 0.0281(18) 0.0392(19) 0.034(2) 0.0178(15) 0.0138(15) 0.0101(16)
C9 0.0282(17) 0.0314(17) 0.0316(19) 0.0143(14) 0.0116(15) 0.0062(14)
C10 0.0330(19) 0.0393(19) 0.033(2) 0.0126(16) 0.0055(16) 0.0012(16)
C11 0.027(2) 0.043(2) 0.053(3) 0.0070(16) 0.0065(18) 0.0094(19)
C12 0.028(2) 0.059(2) 0.058(3) 0.0144(18) 0.0218(19) 0.017(2)
C13 0.035(2) 0.053(2) 0.037(2) 0.0182(18) 0.0202(17) 0.0100(18)
C14 0.0239(17) 0.0334(17) 0.0285(18) 0.0114(14) 0.0046(14) 0.0023(14)
C15 0.0286(18) 0.0275(17) 0.0332(19) 0.0131(14) 0.0041(15) -0.0020(14)
C16 0.0231(17) 0.0355(18) 0.039(2) 0.0144(14) 0.0057(15) -0.0007(15)
C17 0.0240(17) 0.0301(17) 0.0335(19) 0.0075(14) 0.0069(15) 0.0019(14)
C18 0.0288(18) 0.0305(18) 0.043(2) 0.0131(15) 0.0046(16) -0.0058(15)
C19 0.0281(18) 0.0358(18) 0.037(2) 0.0181(15) 0.0058(15) -0.0016(15)
C20 0.0275(18) 0.0322(18) 0.037(2) 0.0085(14) 0.0022(15) -0.0025(15)
N1 0.0242(14) 0.0287(15) 0.0310(16) 0.0094(12) 0.0070(12) 0.0037(12)
N2 0.0281(16) 0.0417(16) 0.0299(16) 0.0157(13) 0.0069(13) 0.0023(13)
N3 0.0212(14) 0.0336(15) 0.0273(15) 0.0108(12) 0.0045(11) -0.0012(12)
O1 0.0244(12) 0.0419(13) 0.0301(13) 0.0134(10) 0.0054(10) -0.0043(10)
O2 0.0235(12) 0.0390(13) 0.0412(14) 0.0129(10) 0.0054(11) 0.0064(11)
O3 0.0361(14) 0.0383(14) 0.0584(18) 0.0134(12) 0.0238(13) 0.0101(12)
O4 0.0462(15) 0.0487(15) 0.0477(16) 0.0200(13) 0.0283(13) 0.0053(12)

loop_
_atom_type_symbol
_atom_type_description
_atom_type_scat_dispersion_real
_atom_type_scat_dispersion_imag
_atom_type_scat_source
C C 0.0033 0.0016 'International Tables Vol C Tables 4.2.6.8 and 6.1.1.4'
H H 0.0000 0.0000 'International Tables Vol C Tables 4.2.6.8 and 6.1.1.4'
N N 0.0061 0.0033 'International Tables Vol C Tables 4.2.6.8 and 6.1.1.4'
O O 0.0106 0.0060 'International Tables Vol C Tables 4.2.6.8 and 6.1.1.4'
Zn Zn 0.2839 1.4301 'International Tables Vol C Tables 4.2.6.8 and 6.1.1.4'

loop_
_geom_angle_atom_site_label_1
_geom_angle_atom_site_label_2
_geom_angle_atom_site_label_3
_geom_angle_site_symmetry_1
_geom_angle_site_symmetry_3
_geom_angle
_geom_angle_publ_flag
O2 Zn1 O4 2_666 . 118.20(10) yes
O2 Zn1 O1 2_666 . 107.12(10) yes
O4 Zn1 O1 . . 100.81(10) yes
O2 Zn1 N3 2_666 . 104.20(11) yes
O4 Zn1 N3 . . 125.34(11) yes
O1 Zn1 N3 . . 97.67(10) yes
O2 Zn1 C8 2_666 . 109.36(10) ?
O4 Zn1 C8 . . 29.08(10) ?
O1 Zn1 C8 . . 128.64(10) ?
N3 Zn1 C8 . . 106.88(11) ?
O1 C1 O2 . . 124.6(3) ?
O1 C1 C2 . . 117.1(3) ?
O2 C1 C2 . . 118.1(3) ?
C3 C2 C7 . . 117.9(3) ?
C3 C2 C1 . . 118.6(3) ?
C7 C2 C1 . . 123.1(3) ?
C2 C3 C4 . . 121.7(3) ?
C2 C3 H3 . . 119.1 ?
C4 C3 H3 . . 119.1 ?
C5 C4 C3 . . 119.5(3) ?
C5 C4 H4 . . 120.2 ?
C3 C4 H4 . . 120.2 ?
C4 C5 C6 . . 120.0(3) ?
C4 C5 H5 . . 120.0 ?
C6 C5 H5 . . 120.0 ?
C5 C6 C7 . . 120.4(3) ?
C5 C6 H6 . . 119.8 ?
C7 C6 H6 . . 119.8 ?
C6 C7 C2 . . 120.4(3) ?
C6 C7 N1 . . 116.4(3) ?
C2 C7 N1 . . 123.2(3) ?
O3 C8 O4 . . 122.8(3) ?
O3 C8 C9 . . 119.5(3) ?
O4 C8 C9 . . 117.5(3) ?
O3 C8 Zn1 . . 73.71(19) ?
O4 C8 Zn1 . . 49.10(16) ?
C9 C8 Zn1 . . 165.6(2) ?
C10 C9 C14 . . 118.2(3) ?
C10 C9 C8 . . 118.3(3) ?
C14 C9 C8 . . 123.0(3) ?
C9 C10 C11 . . 121.0(3) ?
C9 C10 H10 . . 119.5 ?
C11 C10 H10 . . 119.5 ?
C12 C11 C10 . . 120.2(3) ?
C12 C11 H11 . . 119.9 ?
C10 C11 H11 . . 119.9 ?
C11 C12 C13 . . 120.3(3) ?
C11 C12 H12 . . 119.9 ?
C13 C12 H12 . . 119.9 ?
C12 C13 C14 . . 119.3(3) ?
C12 C13 H13 . . 120.4 ?
C14 C13 H13 . . 120.4 ?
C9 C14 C13 . . 121.0(3) ?
C9 C14 N2 . . 123.3(3) ?
C13 C14 N2 . . 115.7(3) ?
N3 C15 C16 . . 123.1(3) ?
N3 C15 H15 . . 118.4 ?
C16 C15 H15 . . 118.4 ?
C15 C16 C17 . . 120.6(3) ?
C15 C16 H16 . . 119.7 ?
C17 C16 H16 . . 119.7 ?
C16 C17 C18 . . 116.2(3) ?
C16 C17 C20 . . 123.3(3) ?
C18 C17 C20 . . 120.5(3) ?
C19 C18 C17 . . 120.2(3) ?
C19 C18 H18 . . 119.9 ?
C17 C18 H18 . . 119.9 ?
N3 C19 C18 . . 122.8(3) ?
N3 C19 H19 . . 118.6 ?
C18 C19 H19 . . 118.6 ?
C20 C20 C17 2_455 . 125.3(4) ?
C20 C20 H20 2_455 . 117.4 ?
C17 C20 H20 . . 117.4 ?
N1 N1 C7 2_566 . 112.5(3) ?
N2 N2 C14 2_665 . 112.2(3) ?
C19 N3 C15 . . 117.1(3) ?
C19 N3 Zn1 . . 121.9(2) ?
C15 N3 Zn1 . . 121.0(2) ?
C1 O1 Zn1 . . 124.4(2) ?
C1 O2 Zn1 . 2_666 134.9(2) ?
C8 O4 Zn1 . . 101.8(2) ?

loop_
_geom_bond_atom_site_label_1
_geom_bond_atom_site_label_2
_geom_bond_site_symmetry_2
_geom_bond_distance
_geom_bond_publ_flag
Zn1 O2 2_666 1.950(2) yes
Zn1 O4 . 1.968(3) yes
Zn1 O1 . 1.988(2) yes
Zn1 N3 . 2.046(3) yes
Zn1 C8 . 2.548(3) ?
C1 O1 . 1.254(4) ?
C1 O2 . 1.263(4) ?
C1 C2 . 1.502(4) ?
C2 C3 . 1.382(4) ?
C2 C7 . 1.403(4) ?
C3 C4 . 1.383(5) ?
C3 H3 . 0.9300 ?
C4 C5 . 1.380(5) ?
C4 H4 . 0.9300 ?
C5 C6 . 1.379(5) ?
C5 H5 . 0.9300 ?
C6 C7 . 1.382(4) ?
C6 H6 . 0.9300 ?
C7 N1 . 1.428(4) ?
C8 O3 . 1.234(4) ?
C8 O4 . 1.265(4) ?
C8 C9 . 1.508(4) ?
C9 C10 . 1.381(4) ?
C9 C14 . 1.392(4) ?
C10 C11 . 1.387(5) ?
C10 H10 . 0.9300 ?
C11 C12 . 1.370(5) ?
C11 H11 . 0.9300 ?
C12 C13 . 1.380(5) ?
C12 H12 . 0.9300 ?
C13 C14 . 1.396(4) ?
C13 H13 . 0.9300 ?
C14 N2 . 1.432(4) ?
C15 N3 . 1.347(4) ?
C15 C16 . 1.363(4) ?
C15 H15 . 0.9300 ?
C16 C17 . 1.385(4) ?
C16 H16 . 0.9300 ?
C17 C18 . 1.398(4) ?
C17 C20 . 1.468(4) ?
C18 C19 . 1.375(4) ?
C18 H18 . 0.9300 ?
C19 N3 . 1.338(4) ?
C19 H19 . 0.9300 ?
C20 C20 2_455 1.318(6) ?
C20 H20 . 0.9300 ?
N1 N1 2_566 1.250(5) ?
N2 N2 2_665 1.249(5) ?
O2 Zn1 2_666 1.950(2) ?

loop_
_geom_hbond_atom_site_label_D
_geom_hbond_atom_site_label_H
_geom_hbond_atom_site_label_A
_geom_hbond_site_symmetry_A
_geom_hbond_distance_DH
_geom_hbond_distance_HA
_geom_hbond_distance_DA
_geom_hbond_angle_DHA
C16 H16 O3 1_455 0.93 2.41 3.289(4) 158.2
C4 H4 O4 2_676 0.93 2.60 3.320(4) 135.0
C15 H15 O1 . 0.93 2.57 3.134(4) 119.6

loop_
_geom_torsion_atom_site_label_1
_geom_torsion_atom_site_label_2
_geom_torsion_atom_site_label_3
_geom_torsion_atom_site_label_4
_geom_torsion_site_symmetry_4
_geom_torsion
O1 C1 C2 C3 . -131.0(3)
O2 C1 C2 C3 . 43.6(4)
O1 C1 C2 C7 . 41.2(4)
O2 C1 C2 C7 . -144.1(3)
C7 C2 C3 C4 . -1.1(5)
C1 C2 C3 C4 . 171.5(3)
C2 C3 C4 C5 . -1.4(6)
C3 C4 C5 C6 . 1.7(6)
C4 C5 C6 C7 . 0.7(6)
C5 C6 C7 C2 . -3.3(5)
C5 C6 C7 N1 . 176.4(3)
C3 C2 C7 C6 . 3.5(5)
C1 C2 C7 C6 . -168.8(3)
C3 C2 C7 N1 . -176.2(3)
C1 C2 C7 N1 . 11.5(5)
O3 C8 C9 C10 . -125.1(4)
O4 C8 C9 C10 . 49.9(4)
Zn1 C8 C9 C10 . 29.9(11)
O3 C8 C9 C14 . 46.4(5)
O4 C8 C9 C14 . -138.6(3)
Zn1 C8 C9 C14 . -158.6(8)
C14 C9 C10 C11 . -2.6(5)
C8 C9 C10 C11 . 169.3(3)
C9 C10 C11 C12 . 0.3(6)
C10 C11 C12 C13 . 0.8(6)
C11 C12 C13 C14 . 0.4(6)
C10 C9 C14 C13 . 3.8(5)
C8 C9 C14 C13 . -167.7(3)
C10 C9 C14 N2 . -177.5(3)
C8 C9 C14 N2 . 11.0(5)
C12 C13 C14 C9 . -2.7(5)
C12 C13 C14 N2 . 178.5(3)
N3 C15 C16 C17 . 1.5(5)
C15 C16 C17 C18 . 1.4(5)
C15 C16 C17 C20 . -177.0(3)
C16 C17 C18 C19 . -2.9(5)
C20 C17 C18 C19 . 175.6(3)
C17 C18 C19 N3 . 1.5(5)
C16 C17 C20 C20 2_455 13.6(7)
C18 C17 C20 C20 2_455 -164.8(5)
C6 C7 N1 N1 2_566 -139.0(4)
C2 C7 N1 N1 2_566 40.6(5)
C9 C14 N2 N2 2_665 40.5(5)
C13 C14 N2 N2 2_665 -140.7(4)
C18 C19 N3 C15 . 1.4(5)
C18 C19 N3 Zn1 . -179.0(3)
C16 C15 N3 C19 . -3.0(5)
C16 C15 N3 Zn1 . 177.5(3)
O2 C1 O1 Zn1 . 6.2(4)
C2 C1 O1 Zn1 . -179.46(19)
O1 C1 O2 Zn1 2_666 -91.7(4)
C2 C1 O2 Zn1 2_666 94.1(3)
O3 C8 O4 Zn1 . 1.2(4)
C9 C8 O4 Zn1 . -173.6(2)
